data_2005541
loop_
_publ_author_name
'Khasanova, N. R.'
'Izumi, F.'
'Hiroi, Z.'
'Takano, M.'
'Huang, Q.'
'Santoro, A.'

_publ_section_title
;
 Redetermination of the Structure of La~2~Cu~2~O~5~ by Neutron Powder
 Diffraction
;
_journal_issue 10
_journal_name_full 'Acta Crystallographica Section C'
_journal_page_first 2381
_journal_page_last 2384
_journal_paper_doi 10.1107/S0108270196006646
_journal_volume 52
_journal_year 1996
_chemical_formula_sum 'Cu2 La2 O5'
_chemical_formula_weight 484.90
_chemical_name_systematic 'dicopper(II) lanthanum cuprate'
_space_group_IT_number 55
_symmetry_cell_setting orthorhombic
_symmetry_space_group_name_Hall '-P 2 2ab'
_symmetry_space_group_name_H-M 'P b a m'
_audit_creation_method using_CIFIO
_cell_angle_alpha 90
_cell_angle_beta 90
_cell_angle_gamma 90
_cell_formula_units_Z 2
_cell_length_a 5.54640(13)
_cell_length_b 10.4720(3)
_cell_length_c 3.87959(8)
_cell_measurement_reflns_used 294
_cell_measurement_temperature 296
_cell_measurement_theta_max 80
_cell_measurement_theta_min 9
_cell_volume 225.334(10)
_computing_molecular_graphics 'ATOMS (Dowty, 1991)'
_computing_structure_refinement 'RIETAN94 (Izumi, 1993; Kim & Izumi, 1994)'
_diffrn_ambient_temperature 296
_diffrn_measurement_device 'Neutron powder diffractometer at the NIST reaserch reactor'
_diffrn_measurement_method 'angle-dispersive method'
_diffrn_radiation_monochromator 'Cu (311)'
_diffrn_radiation_probe neutron
_diffrn_radiation_source 'NIST research reactor'
_diffrn_radiation_type neutron
_diffrn_radiation_wavelength 1.5396
_diffrn_reflns_number 294
_diffrn_reflns_theta_max 80
_diffrn_reflns_theta_min 9
_diffrn_standards_interval_count 0.05
_exptl_absorpt_correction_type none
_exptl_crystal_colour black
_exptl_crystal_density_diffrn 7.147
_exptl_crystal_description 'powder sample'
_refine_ls_number_constraints 0
_refine_ls_number_parameters 32
_refine_ls_number_restraints 0
_refine_ls_R_factor_all 0.0171
_cod_data_source_file oh1097.cif
_cod_data_source_block 296K
_cod_original_cell_volume 225.334(9)
_cod_original_formula_sum 'La2 Cu2 O5'
_cod_database_code 2005541

loop_
_symmetry_equiv_pos_as_xyz
'+x, +y, +z'
'-x, -y, +z'
'1/2+x, 1/2-y, -z'
'1/2-x, 1/2+y, -z'
'-x, -y, -z'
'+x, +y, -z'
'1/2-x, 1/2+y, +z'
'1/2+x, 1/2-y, +z'

loop_
_atom_site_label
_atom_site_Wyckoff_symbol
_atom_site_fract_x
_atom_site_fract_y
_atom_site_fract_z
_atom_site_B_iso_or_equiv
La h 0.3117(3) 0.3610(2) .5 0.73(4)
Cu g 0.2926(3) 0.1058(2) 0 0.62(4)
O1 h 0.2834(5) 0.1022(2) .5 1.14(5)
O2 g 0.0755(4) 0.2906(2) 0 0.75(5)
O3 a 0 0 0 1.02(8)

loop_
_geom_angle_atom_site_label_1
_geom_angle_atom_site_label_2
_geom_angle_atom_site_label_3
_geom_angle_site_symmetry_1
_geom_angle_site_symmetry_3
_geom_angle
_geom_angle_publ_flag
O1 Cu O1 . 1_554 176.2(2) yes
O1 Cu O2 . . 90.13(10) yes
O1 Cu O2 1_554 . 90.13(10) yes
O1 Cu O2 . 3_555 91.88(10) yes
O1 Cu O2 1_554 3_555 91.88(10) yes
O1 Cu O3 . . 88.12(10) yes
O1 Cu O3 1_554 . 88.12(10) yes
O2 Cu O2 . 3_555 87.23(7) yes
O2 Cu O3 . . 92.42(9) yes
O2 Cu O3 3_555 . 179.66(13) yes

loop_
_geom_bond_atom_site_label_1
_geom_bond_atom_site_label_2
_geom_bond_site_symmetry_2
_geom_bond_distance
_geom_bond_publ_flag
La O1 4_556 2.581(3) yes
La O1 3_556 2.644(3) yes
La O1 . 2.714(3) yes
La O1 3_456 2.955(3) yes
La O2 . 2.454(2) yes
La O2 1_556 2.454(2) yes
La O2 3_555 2.902(2) yes
La O2 3_556 2.902(2) yes
La O3 3_555 2.6407(11) yes
La O3 3_556 2.6407(11) yes
Cu O1 . 1.94080(10) yes
Cu O1 1_554 1.94080(10) yes
Cu O2 3_555 1.908(3) yes
Cu O2 . 2.279(3) yes
Cu O3 . 1.965(2) yes
